data_4033145
loop_
_publ_author_name
'Garnsey, Michelle R.'
'Slutskyy, Yuriy'
'Jamison, Christopher R.'
'Zhao, Peng'
'Lee, Juyeol'
'Rhee, Young Ho'
'Overman, Larry E.'

_publ_section_title
;
 Short Enantioselective Total Syntheses of Cheloviolenes A and B and
 Dendrillolide C via Convergent Fragment Coupling Using a Tertiary Carbon
 Radical.
;
_journal_name_full 'The Journal of organic chemistry'
_journal_paper_doi 10.1021/acs.joc.7b02458
_journal_year 2017
_chemical_absolute_configuration ad
_chemical_formula_sum 'C23 H33 N2 O3 S'
_chemical_formula_weight 417.57
_space_group_crystal_system orthorhombic
_space_group_IT_number 19
_space_group_name_Hall 'P 2ac 2ab'
_space_group_name_H-M_alt 'P 21 21 21'
_symmetry_space_group_name_Hall 'P 2ac 2ab'
_symmetry_space_group_name_H-M 'P 21 21 21'
_atom_sites_solution_hydrogens mixed
_atom_sites_solution_primary dual
_atom_sites_solution_secondary difmap
_audit_creation_method SHELXL-2014/7
_cell_angle_alpha 90
_cell_angle_beta 90
_cell_angle_gamma 90
_cell_formula_units_Z 8
_cell_length_a 15.0629(16)
_cell_length_b 17.1594(18)
_cell_length_c 18.0137(19)
_cell_measurement_reflns_used 9913
_cell_measurement_temperature 88(2)
_cell_measurement_theta_max 28.29
_cell_measurement_theta_min 2.26
_cell_volume 4656.0(9)
_computing_cell_refinement 'Bruker SAINT 8.34a, 2013'
_computing_data_collection 'Bruker APEX2 2014.11-0, 2014'
_computing_data_reduction 'Bruker SAINT 8.34a, 2013'
_computing_molecular_graphics 'Bruker SHELXTL'
_computing_publication_material 'Bruker SHELXTL'
_computing_structure_refinement 'SHELXL-2014/7 (Sheldrick, 2014)'
_computing_structure_solution 'Bruker SHELXTL 2014/4'
_diffrn_ambient_temperature 88(2)
_diffrn_measured_fraction_theta_full 1.000
_diffrn_measured_fraction_theta_max 0.969
_diffrn_measurement_device_type 'Bruker APEX-II CCD'
_diffrn_measurement_method '\f and \w scans'
_diffrn_radiation_type MoK\a
_diffrn_radiation_wavelength 0.71073
_diffrn_reflns_av_R_equivalents 0.0434
_diffrn_reflns_av_unetI/netI 0.0380
_diffrn_reflns_Laue_measured_fraction_full 1.000
_diffrn_reflns_Laue_measured_fraction_max 0.969
_diffrn_reflns_limit_h_max 19
_diffrn_reflns_limit_h_min -20
_diffrn_reflns_limit_k_max 23
_diffrn_reflns_limit_k_min -22
_diffrn_reflns_limit_l_max 23
_diffrn_reflns_limit_l_min -24
_diffrn_reflns_number 57862
_diffrn_reflns_point_group_measured_fraction_full 1.000
_diffrn_reflns_point_group_measured_fraction_max 0.946
_diffrn_reflns_theta_full 25.500
_diffrn_reflns_theta_max 28.983
_diffrn_reflns_theta_min 1.639
_diffrn_source 'fine-focus sealed tube'
_exptl_absorpt_coefficient_mu 0.164
_exptl_absorpt_correction_T_max 0.7458
_exptl_absorpt_correction_T_min 0.6904
_exptl_absorpt_correction_type multi-scan
_exptl_absorpt_process_details 'Bruker SADABS 2014/5'
_exptl_crystal_colour colorless
_exptl_crystal_density_diffrn 1.191
_exptl_crystal_density_meas ?
_exptl_crystal_density_method not_measured
_exptl_crystal_description Irregular
_exptl_crystal_F_000 1800
_exptl_crystal_size_max 0.552
_exptl_crystal_size_mid 0.378
_exptl_crystal_size_min 0.256
_refine_diff_density_max 0.938
_refine_diff_density_min -0.572
_refine_diff_density_rms 0.065
_refine_ls_abs_structure_details
; 
 Flack x determined using 4163 quotients [(I+)-(I-)]/[(I+)+(I-)] 
 (Parsons, Flack and Wagner, Acta Cryst. B69 (2013) 249-259). 
;
_refine_ls_abs_structure_Flack 0.006(19)
_refine_ls_extinction_method none
_refine_ls_goodness_of_fit_ref 1.033
_refine_ls_hydrogen_treatment mixed
_refine_ls_matrix_type full
_refine_ls_number_parameters 504
_refine_ls_number_reflns 11683
_refine_ls_number_restraints 0
_refine_ls_restrained_S_all 1.033
_refine_ls_R_factor_all 0.0608
_refine_ls_R_factor_gt 0.0525
_refine_ls_shift/su_max 0.000
_refine_ls_shift/su_mean 0.000
_refine_ls_structure_factor_coef Fsqd
_refine_ls_weighting_details 'w=1/[\s^2^(Fo^2^)+(0.0870P)^2^+2.2598P] where P=(Fo^2^+2Fc^2^)/3'
_refine_ls_weighting_scheme calc
_refine_ls_wR_factor_gt 0.1412
_refine_ls_wR_factor_ref 0.1478
_reflns_Friedel_coverage 0.780
_reflns_Friedel_fraction_full 1.000
_reflns_Friedel_fraction_max 0.917
_reflns_number_gt 10411
_reflns_number_total 11683
_reflns_threshold_expression 'I > 2\s(I)'
_cod_data_source_file jo7b02458_si_006.cif
_cod_data_source_block leo291
_cod_depositor_comments
;
The following automatic conversions were performed:

'_exptl_crystal_density_meas' value 'not_measured' was changed to '?'
- the value is perceived as not measured.

Automatic conversion script
Id: cif_fix_values 4973 2017-02-22 13:04:09Z antanas 
;
_cod_database_code 4033145
_shelx_shelxl_version_number 2014/7
_shelx_space_group_comment
; 
The symmetry employed for this shelxl refinement is uniquely defined 
by the following loop, which should always be used as a source of 
symmetry information in preference to the above space-group names. 
They are only intended as comments. 
;
_shelx_estimated_absorpt_t_min 0.915
_shelx_estimated_absorpt_t_max 0.959
_exptl_absorpt_special_details
; 
Reflections not merged. 57964 Corrected reflections written to 
file leo291s.hkl. Estimated minimum and maximum transmission: 
0.6904  0.7458. The ratio (0.9257) of these values is more reliable 
than their absolute values. Additional spherical absorption correction 
applied with mu*r =  0.2000. Lambda/2 correction factor = 0.00150 
;

loop_
_space_group_symop_operation_xyz
'x, y, z'
'-x+1/2, -y, z+1/2'
'-x, y+1/2, -z+1/2'
'x+1/2, -y+1/2, -z'

loop_
_atom_site_label
_atom_site_type_symbol
_atom_site_fract_x
_atom_site_fract_y
_atom_site_fract_z
_atom_site_U_iso_or_equiv
_atom_site_adp_type
_atom_site_occupancy
_atom_site_site_symmetry_order
_atom_site_calc_flag
_atom_site_refinement_flags_posn
_atom_site_refinement_flags_adp
S1 S 0.50116(6) 0.75531(5) 0.44605(4) 0.02504(18) Uani 1 1 d . .
O1 O 0.60154(14) 0.60984(13) 0.63581(12) 0.0187(4) Uani 1 1 d . .
H1 H 0.579(3) 0.637(3) 0.606(3) 0.038(13) Uiso 1 1 d . .
O2 O 0.45569(18) 0.81854(15) 0.41032(13) 0.0316(6) Uani 1 1 d . .
O3 O 0.55097(19) 0.70068(17) 0.40301(14) 0.0388(7) Uani 1 1 d . .
N1 N 0.61122(16) 0.74231(14) 0.55175(13) 0.0179(5) Uani 1 1 d . .
N2 N 0.57059(19) 0.79811(16) 0.50431(15) 0.0214(5) Uani 1 1 d . .
H2 H 0.546(3) 0.834(3) 0.530(2) 0.031(11) Uiso 1 1 d . .
C1 C 0.7360(2) 0.59196(18) 0.56388(17) 0.0223(6) Uani 1 1 d . .
H1A H 0.7223 0.5362 0.5605 0.034 Uiso 1 1 calc R U
H1B H 0.8006 0.5992 0.5646 0.034 Uiso 1 1 calc R U
H1C H 0.7109 0.6191 0.5209 0.034 Uiso 1 1 calc R U
C2 C 0.69635(19) 0.62490(16) 0.63437(17) 0.0170(5) Uani 1 1 d . .
C3 C 0.7333(2) 0.58948(18) 0.70499(18) 0.0228(6) Uani 1 1 d . .
H3A H 0.7989 0.5867 0.7030 0.027 Uiso 1 1 calc R U
H3B H 0.7094 0.5364 0.7128 0.027 Uiso 1 1 calc R U
C4 C 0.7029(2) 0.64451(19) 0.76677(17) 0.0219(6) Uani 1 1 d . .
H4A H 0.7461 0.6444 0.8082 0.026 Uiso 1 1 calc R U
H4B H 0.6443 0.6282 0.7862 0.026 Uiso 1 1 calc R U
C5 C 0.69677(19) 0.72734(17) 0.73112(15) 0.0169(5) Uani 1 1 d . .
H5A H 0.6339 0.7455 0.7356 0.020 Uiso 1 1 calc R U
C6 C 0.71613(18) 0.71253(16) 0.64693(15) 0.0149(5) Uani 1 1 d . .
H6A H 0.7814 0.7198 0.6396 0.018 Uiso 1 1 calc R U
C7 C 0.67016(18) 0.76955(17) 0.59618(15) 0.0157(5) Uani 1 1 d . .
C8 C 0.6950(2) 0.85479(18) 0.59917(17) 0.0214(6) Uani 1 1 d . .
H8A H 0.6415 0.8846 0.6136 0.026 Uiso 1 1 calc R U
H8B H 0.7114 0.8715 0.5484 0.026 Uiso 1 1 calc R U
C9 C 0.7703(2) 0.87802(19) 0.65132(18) 0.0235(6) Uani 1 1 d . .
H9A H 0.7870 0.9328 0.6411 0.028 Uiso 1 1 calc R U
H9B H 0.8227 0.8451 0.6404 0.028 Uiso 1 1 calc R U
C10 C 0.7473(2) 0.87015(19) 0.73402(18) 0.0232(6) Uani 1 1 d . .
H10A H 0.6852 0.8874 0.7409 0.028 Uiso 1 1 calc R U
H10B H 0.7855 0.9067 0.7621 0.028 Uiso 1 1 calc R U
C11 C 0.7570(2) 0.78872(19) 0.76946(16) 0.0208(6) Uani 1 1 d . .
C12 C 0.7251(2) 0.7970(2) 0.85043(18) 0.0304(8) Uani 1 1 d . .
H12A H 0.6625 0.8126 0.8509 0.046 Uiso 1 1 calc R U
H12B H 0.7608 0.8368 0.8757 0.046 Uiso 1 1 calc R U
H12C H 0.7318 0.7470 0.8761 0.046 Uiso 1 1 calc R U
C13 C 0.8552(2) 0.7643(2) 0.77072(19) 0.0266(7) Uani 1 1 d . .
H13A H 0.8606 0.7126 0.7934 0.040 Uiso 1 1 calc R U
H13B H 0.8894 0.8021 0.7997 0.040 Uiso 1 1 calc R U
H13C H 0.8781 0.7625 0.7198 0.040 Uiso 1 1 calc R U
C14 C 0.4247(2) 0.7031(2) 0.50098(19) 0.0285(7) Uani 1 1 d . .
C15 C 0.3586(3) 0.7435(2) 0.5385(2) 0.0348(8) Uani 1 1 d . .
H15A H 0.3542 0.7985 0.5333 0.042 Uiso 1 1 calc R U
C16 C 0.2995(3) 0.7043(3) 0.5832(2) 0.0466(11) Uani 1 1 d . .
H16A H 0.2542 0.7326 0.6080 0.056 Uiso 1 1 calc R U
C17 C 0.3047(4) 0.6249(3) 0.5926(2) 0.0489(12) Uani 1 1 d . .
C18 C 0.3706(4) 0.5842(3) 0.5559(3) 0.0563(15) Uani 1 1 d . .
H18A H 0.3750 0.5294 0.5625 0.068 Uiso 1 1 calc R U
C19 C 0.4319(3) 0.6225(2) 0.5087(2) 0.0403(10) Uani 1 1 d . .
H19A H 0.4765 0.5941 0.4830 0.048 Uiso 1 1 calc R U
C20 C 0.2398(5) 0.5814(4) 0.6420(3) 0.082(2) Uani 1 1 d . .
H20A H 0.2426 0.6027 0.6925 0.123 Uiso 1 1 calc R U
H20B H 0.2554 0.5260 0.6431 0.123 Uiso 1 1 calc R U
H20C H 0.1795 0.5876 0.6225 0.123 Uiso 1 1 calc R U
S2 S 0.53081(5) 0.39306(4) 0.67997(5) 0.02245(17) Uani 1 1 d . .
O4 O 0.52504(16) 0.42510(13) 0.91749(13) 0.0247(5) Uani 1 1 d . .
H4 H 0.522(3) 0.421(2) 0.865(2) 0.027(10) Uiso 1 1 d . .
O5 O 0.50828(16) 0.39016(16) 0.60285(14) 0.0332(6) Uani 1 1 d . .
O6 O 0.48945(16) 0.34205(14) 0.73249(15) 0.0313(6) Uani 1 1 d . .
N3 N 0.51325(16) 0.49109(14) 0.78407(13) 0.0176(5) Uani 1 1 d . .
N4 N 0.50488(18) 0.48247(15) 0.70632(14) 0.0190(5) Uani 1 1 d . .
H3 H 0.535(3) 0.517(2) 0.681(2) 0.023 Uiso 1 1 d . U
C21 C 0.6473(2) 0.5176(2) 0.9222(2) 0.0325(8) Uani 1 1 d . .
H21A H 0.6817 0.4820 0.9535 0.049 Uiso 1 1 calc R U
H21B H 0.6625 0.5716 0.9346 0.049 Uiso 1 1 calc R U
H21C H 0.6610 0.5078 0.8699 0.049 Uiso 1 1 calc R U
C22 C 0.5484(2) 0.50440(19) 0.93564(18) 0.0243(7) Uani 1 1 d . .
C23 C 0.5194(3) 0.5163(2) 1.01591(18) 0.0299(8) Uani 1 1 d . .
H23A H 0.5380 0.4719 1.0473 0.036 Uiso 1 1 calc R U
H23B H 0.5450 0.5649 1.0365 0.036 Uiso 1 1 calc R U
C24 C 0.4186(2) 0.5217(2) 1.01166(17) 0.0262(7) Uani 1 1 d . .
H24A H 0.3957 0.5568 1.0508 0.031 Uiso 1 1 calc R U
H24B H 0.3917 0.4695 1.0184 0.031 Uiso 1 1 calc R U
C25 C 0.3958(2) 0.55477(18) 0.93291(16) 0.0203(6) Uani 1 1 d . .
H25A H 0.3628 0.5131 0.9057 0.024 Uiso 1 1 calc R U
C26 C 0.4881(2) 0.56336(18) 0.89451(16) 0.0198(6) Uani 1 1 d . .
H26A H 0.5109 0.6168 0.9057 0.024 Uiso 1 1 calc R U
C27 C 0.48319(18) 0.55509(16) 0.81111(16) 0.0174(6) Uani 1 1 d . .
C28 C 0.4434(2) 0.61821(19) 0.76425(17) 0.0227(6) Uani 1 1 d . .
H28A H 0.4026 0.5936 0.7280 0.027 Uiso 1 1 calc R U
H28B H 0.4918 0.6431 0.7356 0.027 Uiso 1 1 calc R U
C29 C 0.3922(2) 0.68220(18) 0.80501(18) 0.0243(6) Uani 1 1 d . .
H29A H 0.3691 0.7194 0.7677 0.029 Uiso 1 1 calc R U
H29B H 0.4345 0.7110 0.8370 0.029 Uiso 1 1 calc R U
C30 C 0.3146(2) 0.65481(19) 0.85325(18) 0.0246(6) Uani 1 1 d . .
H30A H 0.2851 0.6111 0.8272 0.030 Uiso 1 1 calc R U
H30B H 0.2712 0.6980 0.8564 0.030 Uiso 1 1 calc R U
C31 C 0.3359(2) 0.62781(18) 0.93344(17) 0.0234(6) Uani 1 1 d . .
C32 C 0.3762(3) 0.6953(2) 0.9780(2) 0.0312(8) Uani 1 1 d . .
H32A H 0.4321 0.7117 0.9548 0.047 Uiso 1 1 calc R U
H32B H 0.3878 0.6782 1.0290 0.047 Uiso 1 1 calc R U
H32C H 0.3346 0.7392 0.9787 0.047 Uiso 1 1 calc R U
C33 C 0.2461(2) 0.6045(2) 0.96826(19) 0.0308(7) Uani 1 1 d . .
H33A H 0.2071 0.6501 0.9703 0.046 Uiso 1 1 calc R U
H33B H 0.2560 0.5846 1.0186 0.046 Uiso 1 1 calc R U
H33C H 0.2183 0.5638 0.9380 0.046 Uiso 1 1 calc R U
C34 C 0.6471(2) 0.38108(17) 0.68780(19) 0.0221(6) Uani 1 1 d . .
C35 C 0.6856(2) 0.36927(18) 0.7573(2) 0.0260(7) Uani 1 1 d . .
H35A H 0.6497 0.3679 0.8006 0.031 Uiso 1 1 calc R U
C36 C 0.7769(2) 0.3595(2) 0.7626(2) 0.0318(8) Uani 1 1 d . .
H36A H 0.8035 0.3521 0.8099 0.038 Uiso 1 1 calc R U
C37 C 0.8303(2) 0.3604(2) 0.6986(2) 0.0339(8) Uani 1 1 d . .
C38 C 0.7899(2) 0.3721(2) 0.6304(2) 0.0315(8) Uani 1 1 d . .
H38A H 0.8256 0.3729 0.5869 0.038 Uiso 1 1 calc R U
C39 C 0.6985(2) 0.38285(19) 0.6238(2) 0.0266(7) Uani 1 1 d . .
H39A H 0.6720 0.3912 0.5766 0.032 Uiso 1 1 calc R U
C40 C 0.9293(3) 0.3485(3) 0.7046(3) 0.0518(12) Uani 1 1 d . .
H40A H 0.9590 0.3992 0.7063 0.078 Uiso 1 1 calc R U
H40B H 0.9504 0.3192 0.6613 0.078 Uiso 1 1 calc R U
H40C H 0.9427 0.3193 0.7500 0.078 Uiso 1 1 calc R U
C41 C 0.4968(4) 0.3901(4) 0.4157(3) 0.092(2) Uiso 1 1 d G .
H41A H 0.4851 0.3714 0.4644 0.111 Uiso 1 1 calc R U
C42 C 0.5619(4) 0.4463(4) 0.4044(3) 0.128(3) Uiso 1 1 d G .
H42A H 0.5947 0.4660 0.4453 0.154 Uiso 1 1 calc R U
C43 C 0.5790(4) 0.4736(4) 0.3331(4) 0.119(3) Uiso 1 1 d G .
H43A H 0.6234 0.5120 0.3254 0.143 Uiso 1 1 calc R U
C44 C 0.5310(6) 0.4447(5) 0.2733(3) 0.167(5) Uiso 1 1 d G .
H44A H 0.5426 0.4633 0.2246 0.200 Uiso 1 1 calc R U
C45 C 0.4659(5) 0.3885(5) 0.2846(3) 0.173(5) Uiso 1 1 d G .
H45A H 0.4331 0.3687 0.2437 0.208 Uiso 1 1 calc R U
C46 C 0.4488(4) 0.3612(4) 0.3558(4) 0.122(3) Uiso 1 1 d G .
H46A H 0.4043 0.3228 0.3636 0.146 Uiso 1 1 calc R U

loop_
_atom_site_aniso_label
_atom_site_aniso_U_11
_atom_site_aniso_U_22
_atom_site_aniso_U_33
_atom_site_aniso_U_23
_atom_site_aniso_U_13
_atom_site_aniso_U_12
S1 0.0333(4) 0.0257(4) 0.0161(3) -0.0045(3) -0.0091(3) 0.0067(3)
O1 0.0160(10) 0.0211(10) 0.0191(10) 0.0021(9) -0.0014(8) -0.0027(8)
O2 0.0388(14) 0.0334(13) 0.0225(11) 0.0023(10) -0.0134(10) 0.0065(11)
O3 0.0484(17) 0.0425(15) 0.0253(12) -0.0182(12) -0.0100(12) 0.0142(13)
N1 0.0206(12) 0.0178(11) 0.0152(11) -0.0004(10) -0.0001(9) 0.0031(10)
N2 0.0283(14) 0.0199(12) 0.0161(12) -0.0016(10) -0.0051(10) 0.0053(11)
C1 0.0252(15) 0.0178(14) 0.0241(15) -0.0040(12) 0.0055(12) 0.0007(11)
C2 0.0159(13) 0.0156(13) 0.0195(13) -0.0008(11) -0.0006(11) 0.0002(10)
C3 0.0216(14) 0.0208(15) 0.0261(15) 0.0049(12) -0.0039(12) 0.0004(12)
C4 0.0215(14) 0.0273(15) 0.0169(13) 0.0041(12) -0.0014(11) -0.0022(12)
C5 0.0154(12) 0.0230(14) 0.0124(12) -0.0022(10) 0.0006(10) 0.0007(11)
C6 0.0134(12) 0.0166(13) 0.0148(12) -0.0024(10) 0.0004(10) 0.0000(10)
C7 0.0161(12) 0.0178(13) 0.0131(12) -0.0019(10) 0.0054(10) 0.0011(10)
C8 0.0249(15) 0.0178(14) 0.0214(14) 0.0004(11) -0.0010(12) -0.0005(12)
C9 0.0225(15) 0.0209(15) 0.0272(16) -0.0030(12) 0.0019(12) -0.0048(12)
C10 0.0228(15) 0.0240(16) 0.0229(15) -0.0091(12) -0.0005(12) -0.0022(12)
C11 0.0185(14) 0.0279(16) 0.0161(13) -0.0067(11) -0.0018(11) -0.0021(12)
C12 0.0268(16) 0.046(2) 0.0183(15) -0.0103(14) -0.0012(13) 0.0009(15)
C13 0.0167(14) 0.0388(19) 0.0243(15) -0.0040(14) -0.0042(12) -0.0020(13)
C14 0.0359(18) 0.0259(16) 0.0237(15) 0.0004(13) -0.0187(14) -0.0023(14)
C15 0.043(2) 0.0354(19) 0.0263(17) -0.0021(15) -0.0085(15) -0.0032(17)
C16 0.049(2) 0.063(3) 0.0271(19) -0.0060(19) -0.0095(18) -0.018(2)
C17 0.060(3) 0.055(3) 0.032(2) 0.0082(19) -0.026(2) -0.027(2)
C18 0.077(3) 0.033(2) 0.059(3) 0.017(2) -0.049(3) -0.024(2)
C19 0.048(2) 0.0263(18) 0.046(2) -0.0015(16) -0.0268(19) -0.0017(16)
C20 0.100(5) 0.108(5) 0.039(3) 0.021(3) -0.028(3) -0.071(4)
S2 0.0148(3) 0.0207(3) 0.0318(4) -0.0064(3) 0.0035(3) -0.0015(3)
O4 0.0289(12) 0.0223(11) 0.0230(11) 0.0081(9) -0.0003(10) -0.0007(9)
O5 0.0222(11) 0.0421(14) 0.0354(13) -0.0175(11) 0.0001(10) 0.0010(11)
O6 0.0218(12) 0.0207(11) 0.0515(16) -0.0028(10) 0.0103(11) -0.0056(9)
N3 0.0157(12) 0.0200(11) 0.0172(11) 0.0026(9) -0.0012(9) -0.0017(9)
N4 0.0191(12) 0.0200(12) 0.0180(11) -0.0008(9) 0.0005(10) 0.0009(10)
C21 0.0279(17) 0.042(2) 0.0274(17) 0.0165(15) -0.0102(14) -0.0060(15)
C22 0.0275(16) 0.0253(15) 0.0201(15) 0.0078(13) -0.0055(12) -0.0067(13)
C23 0.042(2) 0.0312(17) 0.0164(14) 0.0054(12) -0.0053(14) -0.0097(15)
C24 0.0385(19) 0.0269(16) 0.0132(13) 0.0017(12) 0.0024(13) -0.0089(14)
C25 0.0271(15) 0.0184(13) 0.0153(13) -0.0013(11) 0.0040(12) -0.0050(12)
C26 0.0254(15) 0.0198(13) 0.0142(13) 0.0030(10) 0.0005(11) -0.0035(12)
C27 0.0149(13) 0.0192(13) 0.0183(13) 0.0027(11) 0.0011(11) -0.0018(10)
C28 0.0257(15) 0.0236(15) 0.0186(14) 0.0017(12) 0.0034(12) 0.0072(12)
C29 0.0316(17) 0.0192(14) 0.0222(15) 0.0017(12) 0.0034(13) 0.0052(12)
C30 0.0260(16) 0.0244(15) 0.0234(15) -0.0038(12) 0.0041(13) 0.0062(13)
C31 0.0282(16) 0.0229(15) 0.0191(14) -0.0053(12) 0.0079(12) -0.0030(12)
C32 0.044(2) 0.0235(16) 0.0261(17) -0.0077(13) 0.0090(15) -0.0080(15)
C33 0.0325(17) 0.0322(18) 0.0276(16) -0.0086(15) 0.0101(14) -0.0024(15)
C34 0.0159(13) 0.0145(13) 0.0358(17) 0.0014(12) 0.0050(12) -0.0016(11)
C35 0.0200(15) 0.0208(15) 0.0374(18) 0.0040(13) 0.0055(13) 0.0010(12)
C36 0.0236(16) 0.0278(17) 0.044(2) 0.0084(16) -0.0023(15) 0.0009(14)
C37 0.0182(15) 0.0300(17) 0.053(2) 0.0121(17) 0.0038(15) 0.0024(13)
C38 0.0240(16) 0.0276(17) 0.043(2) 0.0075(15) 0.0102(15) 0.0009(13)
C39 0.0235(15) 0.0188(14) 0.0376(18) 0.0010(13) 0.0077(14) 0.0014(12)
C40 0.0208(18) 0.071(3) 0.064(3) 0.019(3) 0.0020(18) 0.0090(19)

loop_
_atom_type_symbol
_atom_type_description
_atom_type_scat_dispersion_real
_atom_type_scat_dispersion_imag
_atom_type_scat_source
C C 0.0033 0.0016 'International Tables Vol C Tables 4.2.6.8 and 6.1.1.4'
H H 0.0000 0.0000 'International Tables Vol C Tables 4.2.6.8 and 6.1.1.4'
N N 0.0061 0.0033 'International Tables Vol C Tables 4.2.6.8 and 6.1.1.4'
O O 0.0106 0.0060 'International Tables Vol C Tables 4.2.6.8 and 6.1.1.4'
S S 0.1246 0.1234 'International Tables Vol C Tables 4.2.6.8 and 6.1.1.4'

loop_
_geom_angle_atom_site_label_1
_geom_angle_atom_site_label_2
_geom_angle_atom_site_label_3
_geom_angle
O3 S1 O2 120.20(17)
O3 S1 N2 107.67(16)
O2 S1 N2 104.52(14)
O3 S1 C14 108.28(19)
O2 S1 C14 108.92(17)
N2 S1 C14 106.43(15)
C7 N1 N2 115.3(2)
N1 N2 S1 110.8(2)
O1 C2 C1 109.7(2)
O1 C2 C3 106.0(2)
C1 C2 C3 114.2(3)
O1 C2 C6 111.1(2)
C1 C2 C6 114.1(2)
C3 C2 C6 101.3(2)
C2 C3 C4 104.7(2)
C3 C4 C5 106.3(2)
C11 C5 C4 113.6(2)
C11 C5 C6 115.6(2)
C4 C5 C6 103.9(2)
C7 C6 C2 116.9(2)
C7 C6 C5 113.4(2)
C2 C6 C5 105.3(2)
N1 C7 C6 117.4(3)
N1 C7 C8 123.1(3)
C6 C7 C8 119.5(2)
C7 C8 C9 117.3(3)
C8 C9 C10 114.0(3)
C9 C10 C11 117.4(3)
C13 C11 C12 108.1(3)
C13 C11 C10 110.1(3)
C12 C11 C10 106.2(3)
C13 C11 C5 112.6(3)
C12 C11 C5 107.6(3)
C10 C11 C5 112.0(2)
C15 C14 C19 120.2(4)
C15 C14 S1 119.1(3)
C19 C14 S1 120.7(3)
C16 C15 C14 120.3(4)
C17 C16 C15 121.3(5)
C16 C17 C18 118.9(4)
C16 C17 C20 121.4(6)
C18 C17 C20 119.7(5)
C17 C18 C19 121.4(4)
C14 C19 C18 118.0(4)
O5 S2 O6 121.14(16)
O5 S2 N4 104.78(15)
O6 S2 N4 105.96(14)
O5 S2 C34 107.95(15)
O6 S2 C34 107.89(15)
N4 S2 C34 108.59(14)
C27 N3 N4 115.7(2)
N3 N4 S2 111.13(19)
O4 C22 C23 105.8(3)
O4 C22 C21 110.0(3)
C23 C22 C21 114.2(3)
O4 C22 C26 111.4(2)
C23 C22 C26 101.4(3)
C21 C22 C26 113.5(3)
C24 C23 C22 104.3(3)
C23 C24 C25 106.6(3)
C31 C25 C26 116.5(2)
C31 C25 C24 114.6(3)
C26 C25 C24 103.9(3)
C27 C26 C22 116.3(3)
C27 C26 C25 112.8(3)
C22 C26 C25 104.4(2)
N3 C27 C28 123.1(3)
N3 C27 C26 116.1(3)
C28 C27 C26 120.8(3)
C27 C28 C29 116.8(3)
C28 C29 C30 115.9(3)
C29 C30 C31 117.6(3)
C32 C31 C33 109.3(3)
C32 C31 C25 112.6(3)
C33 C31 C25 107.7(3)
C32 C31 C30 110.1(3)
C33 C31 C30 106.0(3)
C25 C31 C30 110.9(2)
C39 C34 C35 121.1(3)
C39 C34 S2 118.9(3)
C35 C34 S2 120.0(2)
C36 C35 C34 119.4(3)
C35 C36 C37 120.6(4)
C38 C37 C36 118.6(3)
C38 C37 C40 121.1(4)
C36 C37 C40 120.4(4)
C37 C38 C39 121.9(3)
C34 C39 C38 118.5(3)
C42 C41 C46 120.0
C43 C42 C41 120.0
C42 C43 C44 120.0
C45 C44 C43 120.0
C46 C45 C44 120.0
C45 C46 C41 120.0

loop_
_geom_bond_atom_site_label_1
_geom_bond_atom_site_label_2
_geom_bond_distance
S1 O3 1.429(3)
S1 O2 1.435(3)
S1 N2 1.654(3)
S1 C14 1.763(4)
O1 C2 1.452(3)
N1 C7 1.283(4)
N1 N2 1.422(3)
C1 C2 1.513(4)
C2 C3 1.516(4)
C2 C6 1.549(4)
C3 C4 1.530(5)
C4 C5 1.562(4)
C5 C11 1.552(4)
C5 C6 1.565(4)
C6 C7 1.508(4)
C7 C8 1.511(4)
C8 C9 1.526(4)
C9 C10 1.535(4)
C10 C11 1.543(5)
C11 C13 1.538(4)
C11 C12 1.542(4)
C14 C15 1.389(6)
C14 C19 1.394(5)
C15 C16 1.376(6)
C16 C17 1.376(7)
C17 C18 1.381(8)
C17 C20 1.518(7)
C18 C19 1.416(7)
S2 O5 1.431(3)
S2 O6 1.432(3)
S2 N4 1.653(3)
S2 C34 1.770(3)
O4 C22 1.443(4)
N3 C27 1.284(4)
N3 N4 1.414(3)
C21 C22 1.525(5)
C22 C23 1.524(5)
C22 C26 1.548(4)
C23 C24 1.523(5)
C24 C25 1.566(4)
C25 C31 1.544(4)
C25 C26 1.561(4)
C26 C27 1.511(4)
C27 C28 1.498(4)
C28 C29 1.529(4)
C29 C30 1.531(5)
C30 C31 1.551(5)
C31 C32 1.535(4)
C31 C33 1.544(5)
C34 C39 1.390(5)
C34 C35 1.395(5)
C35 C36 1.388(5)
C36 C37 1.406(6)
C37 C38 1.386(6)
C37 C40 1.509(5)
C38 C39 1.394(5)
C41 C42 1.3900
C41 C46 1.3900
C42 C43 1.3900
C43 C44 1.3900
C44 C45 1.3900
C45 C46 1.3900

loop_
_geom_hbond_atom_site_label_D
_geom_hbond_atom_site_label_H
_geom_hbond_atom_site_label_A
_geom_hbond_distance_DH
_geom_hbond_distance_HA
_geom_hbond_distance_DA
_geom_hbond_angle_DHA
_geom_hbond_site_symmetry_A
O1 H1 N1 0.80(5) 2.10(5) 2.735(3) 136(5) .
N2 H2 O4 0.86(4) 2.11(5) 2.968(4) 174(4) 3_656
O4 H4 N3 0.95(4) 1.89(4) 2.663(3) 137(3) .
N4 H3 O1 0.87(4) 2.06(4) 2.917(3) 170(4) .

loop_
_geom_torsion_atom_site_label_1
_geom_torsion_atom_site_label_2
_geom_torsion_atom_site_label_3
_geom_torsion_atom_site_label_4
_geom_torsion
C7 N1 N2 S1 176.2(2)
O3 S1 N2 N1 -59.7(2)
O2 S1 N2 N1 171.4(2)
C14 S1 N2 N1 56.2(2)
O1 C2 C3 C4 -73.3(3)
C1 C2 C3 C4 165.9(3)
C6 C2 C3 C4 42.7(3)
C2 C3 C4 C5 -30.2(3)
C3 C4 C5 C11 -121.2(3)
C3 C4 C5 C6 5.2(3)
O1 C2 C6 C7 -54.1(3)
C1 C2 C6 C7 70.6(3)
C3 C2 C6 C7 -166.2(2)
O1 C2 C6 C5 72.8(3)
C1 C2 C6 C5 -162.6(2)
C3 C2 C6 C5 -39.4(3)
C11 C5 C6 C7 -84.9(3)
C4 C5 C6 C7 150.0(2)
C11 C5 C6 C2 146.1(2)
C4 C5 C6 C2 21.0(3)
N2 N1 C7 C6 -179.2(2)
N2 N1 C7 C8 0.5(4)
C2 C6 C7 N1 7.2(4)
C5 C6 C7 N1 -115.6(3)
C2 C6 C7 C8 -172.5(3)
C5 C6 C7 C8 64.7(3)
N1 C7 C8 C9 -176.3(3)
C6 C7 C8 C9 3.4(4)
C7 C8 C9 C10 -68.8(4)
C8 C9 C10 C11 83.0(4)
C9 C10 C11 C13 66.2(3)
C9 C10 C11 C12 -177.1(3)
C9 C10 C11 C5 -59.9(4)
C4 C5 C11 C13 56.7(3)
C6 C5 C11 C13 -63.2(3)
C4 C5 C11 C12 -62.2(3)
C6 C5 C11 C12 177.8(3)
C4 C5 C11 C10 -178.5(2)
C6 C5 C11 C10 61.5(3)
O3 S1 C14 C15 -169.4(3)
O2 S1 C14 C15 -37.0(3)
N2 S1 C14 C15 75.1(3)
O3 S1 C14 C19 12.6(3)
O2 S1 C14 C19 144.9(3)
N2 S1 C14 C19 -102.9(3)
C19 C14 C15 C16 -0.4(5)
S1 C14 C15 C16 -178.4(3)
C14 C15 C16 C17 0.8(6)
C15 C16 C17 C18 -0.3(6)
C15 C16 C17 C20 179.8(4)
C16 C17 C18 C19 -0.6(6)
C20 C17 C18 C19 179.3(4)
C15 C14 C19 C18 -0.5(5)
S1 C14 C19 C18 177.5(3)
C17 C18 C19 C14 1.0(6)
C27 N3 N4 S2 -170.9(2)
O5 S2 N4 N3 172.6(2)
O6 S2 N4 N3 43.5(2)
C34 S2 N4 N3 -72.2(2)
O4 C22 C23 C24 -73.5(3)
C21 C22 C23 C24 165.3(3)
C26 C22 C23 C24 42.8(3)
C22 C23 C24 C25 -28.3(3)
C23 C24 C25 C31 -126.0(3)
C23 C24 C25 C26 2.3(3)
O4 C22 C26 C27 -54.3(4)
C23 C22 C26 C27 -166.4(3)
C21 C22 C26 C27 70.6(4)
O4 C22 C26 C25 70.8(3)
C23 C22 C26 C25 -41.3(3)
C21 C22 C26 C25 -164.4(3)
C31 C25 C26 C27 -81.6(3)
C24 C25 C26 C27 151.2(3)
C31 C25 C26 C22 151.1(3)
C24 C25 C26 C22 24.0(3)
N4 N3 C27 C28 -1.3(4)
N4 N3 C27 C26 177.4(2)
C22 C26 C27 N3 14.4(4)
C25 C26 C27 N3 -106.2(3)
C22 C26 C27 C28 -166.8(3)
C25 C26 C27 C28 72.5(3)
N3 C27 C28 C29 166.8(3)
C26 C27 C28 C29 -11.9(4)
C27 C28 C29 C30 -57.4(4)
C28 C29 C30 C31 84.7(4)
C26 C25 C31 C32 -63.8(4)
C24 C25 C31 C32 57.8(4)
C26 C25 C31 C33 175.6(3)
C24 C25 C31 C33 -62.8(3)
C26 C25 C31 C30 60.1(4)
C24 C25 C31 C30 -178.3(3)
C29 C30 C31 C32 61.6(4)
C29 C30 C31 C33 179.6(3)
C29 C30 C31 C25 -63.8(4)
O5 S2 C34 C39 9.4(3)
O6 S2 C34 C39 141.9(3)
N4 S2 C34 C39 -103.6(3)
O5 S2 C34 C35 -169.9(3)
O6 S2 C34 C35 -37.4(3)
N4 S2 C34 C35 77.0(3)
C39 C34 C35 C36 0.3(5)
S2 C34 C35 C36 179.6(3)
C34 C35 C36 C37 -0.9(5)
C35 C36 C37 C38 0.7(6)
C35 C36 C37 C40 -179.0(4)
C36 C37 C38 C39 -0.1(6)
C40 C37 C38 C39 179.7(4)
C35 C34 C39 C38 0.3(5)
S2 C34 C39 C38 -179.0(3)
C37 C38 C39 C34 -0.4(5)
C46 C41 C42 C43 0.0
C41 C42 C43 C44 0.0
C42 C43 C44 C45 0.0
C43 C44 C45 C46 0.0
C44 C45 C46 C41 0.0
C42 C41 C46 C45 0.0
